data_2237504
loop_
_publ_author_name
'Sheng, Xiao-Li'
'Xu, Duo-Hui'
'Cai, Bin'
'Liu, Jian-Lan'

_publ_section_title
;
 Poly[[bis{\m~2~-1,2-bis[(1<i>H</i>-imidazol-1-yl)methyl]benzene}(\m~4~-9,10-dioxo-9,10-dihydroanthracene-1,4,5,8-tetracarboxylato)dicobalt(II)]
 dihydrate]
;
_journal_coeditor_code IM2380
_journal_issue 3
_journal_name_full 'Acta Crystallographica Section E'
_journal_page_first m136
_journal_paper_doi 10.1107/S160053681202716X
_journal_volume 69
_journal_year 2013
_chemical_formula_iupac '[Co2 (C18 H4 O10) (C14 H14 N4)2], H2 O'
_chemical_formula_moiety 'C46 H32 Co2 N8 O10, 2(H2 O)'
_chemical_formula_sum 'C46 H36 Co2 N8 O12'
_chemical_formula_weight 1010.68
_chemical_name_systematic
;
Poly[[bis{\m~2~-1,2-bis[(1<i>H</i>-imidazol-1-yl)methyl]benzene}(\m~4~-
9,10-dioxo-9,10-dihydroanthracene-1,4,5,8-tetracarboxylato)dicobalt(II)]
monohydrate]
;
_space_group_IT_number 2
_symmetry_cell_setting triclinic
_symmetry_space_group_name_Hall '-P 1'
_symmetry_space_group_name_H-M 'P -1'
_atom_sites_solution_hydrogens geom
_atom_sites_solution_primary direct
_atom_sites_solution_secondary difmap
_audit_creation_method SHELXL-97
_cell_angle_alpha 107.095(7)
_cell_angle_beta 102.454(6)
_cell_angle_gamma 106.551(6)
_cell_formula_units_Z 1
_cell_length_a 9.561(4)
_cell_length_b 10.594(5)
_cell_length_c 12.436(5)
_cell_measurement_reflns_used 5133
_cell_measurement_temperature 296(2)
_cell_measurement_theta_max 27.61
_cell_measurement_theta_min 2.24
_cell_volume 1090.7(8)
_computing_cell_refinement 'SAINT (Bruker, 2000)'
_computing_data_collection 'SMART (Bruker, 2000)'
_computing_data_reduction 'SAINT (Bruker, 2000)'
_computing_molecular_graphics 'SHELXTL (Sheldrick, 2008)'
_computing_publication_material 'SHELXTL (Sheldrick, 2008)'
_computing_structure_refinement 'SHELXL97 (Sheldrick, 2008)'
_computing_structure_solution 'SHELXS97 (Sheldrick, 2008)'
_diffrn_ambient_temperature 296(2)
_diffrn_measured_fraction_theta_full 0.982
_diffrn_measured_fraction_theta_max 0.982
_diffrn_measurement_device_type 'Bruker SMART CCD area-detector'
_diffrn_measurement_method 'phi and omega scans'
_diffrn_radiation_monochromator graphite
_diffrn_radiation_source 'sealed tube'
_diffrn_radiation_type MoK\a
_diffrn_radiation_wavelength 0.71073
_diffrn_reflns_av_R_equivalents 0.0450
_diffrn_reflns_av_sigmaI/netI 0.0489
_diffrn_reflns_limit_h_max 11
_diffrn_reflns_limit_h_min -11
_diffrn_reflns_limit_k_max 12
_diffrn_reflns_limit_k_min -12
_diffrn_reflns_limit_l_max 14
_diffrn_reflns_limit_l_min -14
_diffrn_reflns_number 10020
_diffrn_reflns_theta_full 25.00
_diffrn_reflns_theta_max 25.00
_diffrn_reflns_theta_min 1.81
_exptl_absorpt_coefficient_mu 0.830
_exptl_absorpt_correction_T_max 0.8008
_exptl_absorpt_correction_T_min 0.7167
_exptl_absorpt_correction_type multi-scan
_exptl_absorpt_process_details '(SADABS; Bruker, 2000)'
_exptl_crystal_colour 'red '
_exptl_crystal_density_diffrn 1.539
_exptl_crystal_density_method 'not measured'
_exptl_crystal_description 'block '
_exptl_crystal_F_000 518
_exptl_crystal_size_max 0.43
_exptl_crystal_size_mid 0.36
_exptl_crystal_size_min 0.28
_refine_diff_density_max 0.393
_refine_diff_density_min -0.319
_refine_ls_extinction_method none
_refine_ls_goodness_of_fit_ref 1.044
_refine_ls_hydrogen_treatment mixed
_refine_ls_matrix_type full
_refine_ls_number_parameters 315
_refine_ls_number_reflns 3787
_refine_ls_number_restraints 0
_refine_ls_restrained_S_all 1.044
_refine_ls_R_factor_all 0.0375
_refine_ls_R_factor_gt 0.0324
_refine_ls_shift/su_max 0.001
_refine_ls_shift/su_mean 0.000
_refine_ls_structure_factor_coef Fsqd
_refine_ls_weighting_details 'calc w=1/[\s^2^(Fo^2^)+(0.0366P)^2^+0.4627P] where P=(Fo^2^+2Fc^2^)/3'
_refine_ls_weighting_scheme calc
_refine_ls_wR_factor_gt 0.0871
_refine_ls_wR_factor_ref 0.0905
_reflns_number_gt 3411
_reflns_number_total 3787
_reflns_threshold_expression I>2sigma(I)
_cod_data_source_file im2380.cif
_cod_data_source_block I
_cod_database_code 2237504
_cod_database_fobs_code 2237504

loop_
_symmetry_equiv_pos_as_xyz
'x, y, z'
'-x, -y, -z'

loop_
_atom_site_type_symbol
_atom_site_label
_atom_site_fract_x
_atom_site_fract_y
_atom_site_fract_z
_atom_site_U_iso_or_equiv
_atom_site_adp_type
_atom_site_calc_flag
_atom_site_refinement_flags
_atom_site_occupancy
_atom_site_symmetry_multiplicity
C C1 0.3229(3) 0.2312(2) -0.08418(19) 0.0307(5) Uani d . 1 1
C C2 -0.1263(3) 0.3036(2) 0.1570(2) 0.0329(5) Uani d . 1 1
C C3 -0.0113(3) 0.2767(2) 0.09487(18) 0.0301(5) Uani d . 1 1
C C4 0.0924(3) 0.3922(2) 0.0854(2) 0.0377(5) Uani d . 1 1
H H4 0.0902 0.4823 0.1182 0.045 Uiso calc R 1 1
C C5 0.1986(3) 0.3753(2) 0.0281(2) 0.0362(5) Uani d . 1 1
H H5 0.2643 0.4533 0.0203 0.043 Uiso calc R 1 1
C C6 0.2080(3) 0.2425(2) -0.01795(18) 0.0286(5) Uani d . 1 1
C C7 0.1067(2) 0.1253(2) -0.00744(17) 0.0258(4) Uani d . 1 1
C C8 -0.0065(2) 0.1415(2) 0.04555(17) 0.0262(4) Uani d . 1 1
C C9 0.1271(2) -0.0137(2) -0.04162(17) 0.0263(4) Uani d . 1 1
C C10 0.3621(3) 0.1884(2) 0.23544(18) 0.0307(5) Uani d . 1 1
H H10 0.3323 0.2661 0.2552 0.037 Uiso calc R 1 1
C C11 0.2936(3) 0.0631(2) 0.24410(18) 0.0295(5) Uani d . 1 1
H H11 0.2085 0.0380 0.2692 0.035 Uiso calc R 1 1
C C12 0.4870(3) 0.0555(2) 0.17763(18) 0.0302(5) Uani d . 1 1
H H12 0.5576 0.0225 0.1495 0.036 Uiso calc R 1 1
C C13 0.3365(3) -0.1710(2) 0.19313(19) 0.0345(5) Uani d . 1 1
H H13A 0.4237 -0.1977 0.1848 0.041 Uiso calc R 1 1
H H13B 0.2499 -0.2302 0.1207 0.041 Uiso calc R 1 1
C C14 0.2956(3) -0.1986(2) 0.29720(19) 0.0319(5) Uani d . 1 1
C C15 0.1425(3) -0.2315(3) 0.2937(3) 0.0468(6) Uani d . 1 1
H H15 0.0691 -0.2373 0.2279 0.056 Uiso calc R 1 1
C C16 0.0982(4) -0.2559(3) 0.3875(3) 0.0635(9) Uani d . 1 1
H H16 -0.0041 -0.2765 0.3847 0.076 Uiso calc R 1 1
C C17 0.2054(4) -0.2496(3) 0.4845(3) 0.0601(9) Uani d . 1 1
H H17 0.1758 -0.2662 0.5471 0.072 Uiso calc R 1 1
C C18 0.3566(3) -0.2188(3) 0.4884(2) 0.0442(6) Uani d . 1 1
H H18 0.4283 -0.2161 0.5536 0.053 Uiso calc R 1 1
C C19 0.4047(3) -0.1913(2) 0.39615(19) 0.0305(5) Uani d . 1 1
C C20 0.5728(3) -0.1577(2) 0.4074(2) 0.0344(5) Uani d . 1 1
H H20A 0.5976 -0.1098 0.3545 0.041 Uiso calc R 1 1
H H20B 0.6361 -0.0934 0.4882 0.041 Uiso calc R 1 1
C C21 0.6999(3) -0.3245(3) 0.4543(2) 0.0467(6) Uani d . 1 1
H H21 0.7494 -0.2738 0.5356 0.056 Uiso calc R 1 1
C C22 0.5629(3) 0.6109(2) 0.26958(19) 0.0337(5) Uani d . 1 1
H H22 0.5005 0.6117 0.2013 0.040 Uiso calc R 1 1
C C23 0.7029(3) 0.5502(3) 0.3882(2) 0.0494(7) Uani d . 1 1
H H23 0.7557 0.4994 0.4172 0.059 Uiso calc R 1 1
Co Co1 0.58835(3) 0.33412(3) 0.13769(2) 0.02845(12) Uani d . 1 1
N N1 0.4836(2) 0.18355(19) 0.19274(15) 0.0304(4) Uani d . 1 1
N N2 0.3755(2) -0.02007(18) 0.20818(15) 0.0281(4) Uani d . 1 1
N N3 0.6159(2) 0.50944(18) 0.27147(16) 0.0315(4) Uani d . 1 1
N N4 0.6099(2) -0.28740(18) 0.37783(15) 0.0299(4) Uani d . 1 1
O O1 0.46596(18) 0.30258(17) -0.02288(13) 0.0351(4) Uani d . 1 1
O O2 0.2749(2) 0.16438(19) -0.19247(14) 0.0458(4) Uani d . 1 1
O O3 -0.22850(19) 0.33483(18) 0.09643(15) 0.0395(4) Uani d . 1 1
O O4 -0.1135(2) 0.29987(19) 0.25620(15) 0.0463(4) Uani d . 1 1
O O5 0.24715(17) -0.02029(16) -0.05752(13) 0.0331(4) Uani d . 1 1
O O6 0.9984(3) 0.0915(3) 0.3137(2) 0.0614(6) Uani d . 1 1
H H25 0.912(6) -0.001(6) 0.285(5) 0.15(2) Uiso d . 1 1
H H24 0.982(5) 0.161(5) 0.304(4) 0.108(17) Uiso d . 1 1

loop_
_atom_site_aniso_label
_atom_site_aniso_U_11
_atom_site_aniso_U_22
_atom_site_aniso_U_33
_atom_site_aniso_U_12
_atom_site_aniso_U_13
_atom_site_aniso_U_23
C1 0.0325(14) 0.0336(11) 0.0336(11) 0.0138(10) 0.0166(10) 0.0177(9)
C2 0.0306(13) 0.0294(10) 0.0355(12) 0.0101(10) 0.0150(10) 0.0060(9)
C3 0.0253(12) 0.0362(11) 0.0287(10) 0.0134(9) 0.0093(9) 0.0100(9)
C4 0.0377(15) 0.0327(11) 0.0452(13) 0.0163(10) 0.0185(11) 0.0115(10)
C5 0.0343(14) 0.0347(11) 0.0417(12) 0.0115(10) 0.0169(11) 0.0156(10)
C6 0.0246(12) 0.0375(11) 0.0260(10) 0.0129(9) 0.0095(9) 0.0131(9)
C7 0.0227(12) 0.0346(10) 0.0226(9) 0.0123(9) 0.0096(8) 0.0109(8)
C8 0.0236(12) 0.0342(11) 0.0235(10) 0.0129(9) 0.0097(8) 0.0111(8)
C9 0.0239(12) 0.0368(11) 0.0198(9) 0.0123(9) 0.0098(8) 0.0099(8)
C10 0.0369(13) 0.0357(11) 0.0288(10) 0.0204(10) 0.0158(10) 0.0147(9)
C11 0.0325(13) 0.0379(11) 0.0277(10) 0.0183(10) 0.0164(9) 0.0157(9)
C12 0.0330(13) 0.0370(11) 0.0299(11) 0.0175(10) 0.0166(10) 0.0164(9)
C13 0.0487(15) 0.0312(11) 0.0289(11) 0.0174(10) 0.0166(10) 0.0135(9)
C14 0.0412(14) 0.0271(10) 0.0342(11) 0.0156(10) 0.0180(10) 0.0144(9)
C15 0.0380(16) 0.0479(14) 0.0630(16) 0.0172(12) 0.0190(13) 0.0297(13)
C16 0.052(2) 0.074(2) 0.100(2) 0.0316(16) 0.0545(19) 0.0523(19)
C17 0.082(2) 0.0705(19) 0.0719(19) 0.0419(18) 0.0586(19) 0.0506(16)
C18 0.0666(19) 0.0486(14) 0.0380(13) 0.0318(13) 0.0300(13) 0.0252(11)
C19 0.0419(14) 0.0270(10) 0.0304(11) 0.0170(10) 0.0189(10) 0.0125(8)
C20 0.0415(15) 0.0262(10) 0.0347(11) 0.0146(10) 0.0132(10) 0.0081(9)
C21 0.0584(18) 0.0495(14) 0.0289(12) 0.0294(14) 0.0056(11) 0.0077(10)
C22 0.0423(15) 0.0307(11) 0.0283(11) 0.0150(10) 0.0114(10) 0.0105(9)
C23 0.0604(19) 0.0484(15) 0.0432(14) 0.0346(14) 0.0079(13) 0.0150(12)
Co1 0.0323(2) 0.02908(17) 0.03102(17) 0.01470(14) 0.01786(14) 0.01245(13)
N1 0.0347(11) 0.0334(9) 0.0308(9) 0.0162(8) 0.0165(8) 0.0152(8)
N2 0.0346(11) 0.0326(9) 0.0261(8) 0.0169(8) 0.0153(8) 0.0150(7)
N3 0.0356(11) 0.0304(9) 0.0335(9) 0.0159(8) 0.0167(8) 0.0119(8)
N4 0.0353(11) 0.0284(9) 0.0274(9) 0.0147(8) 0.0118(8) 0.0088(7)
O1 0.0277(10) 0.0480(9) 0.0394(8) 0.0151(8) 0.0176(7) 0.0243(7)
O2 0.0449(11) 0.0543(10) 0.0340(9) 0.0097(9) 0.0214(8) 0.0136(8)
O3 0.0338(10) 0.0504(10) 0.0462(9) 0.0245(8) 0.0216(8) 0.0201(8)
O4 0.0502(12) 0.0581(11) 0.0356(9) 0.0248(9) 0.0224(8) 0.0143(8)
O5 0.0267(9) 0.0384(8) 0.0385(8) 0.0149(7) 0.0185(7) 0.0122(7)
O6 0.0451(14) 0.0713(15) 0.0586(13) 0.0237(12) 0.0117(10) 0.0142(11)

loop_
_atom_type_symbol
_atom_type_description
_atom_type_scat_dispersion_real
_atom_type_scat_dispersion_imag
_atom_type_scat_source
C C 0.0033 0.0016 'International Tables Vol C Tables 4.2.6.8 and 6.1.1.4'
H H 0.0000 0.0000 'International Tables Vol C Tables 4.2.6.8 and 6.1.1.4'
Co Co 0.3494 0.9721 'International Tables Vol C Tables 4.2.6.8 and 6.1.1.4'
N N 0.0061 0.0033 'International Tables Vol C Tables 4.2.6.8 and 6.1.1.4'
O O 0.0106 0.0060 'International Tables Vol C Tables 4.2.6.8 and 6.1.1.4'

loop_
_geom_angle_atom_site_label_1
_geom_angle_atom_site_label_2
_geom_angle_atom_site_label_3
_geom_angle_site_symmetry_1
_geom_angle_site_symmetry_3
_geom_angle
O2 C1 O1 . . 124.1(2)
O2 C1 C6 . . 119.3(2)
O1 C1 C6 . . 116.41(18)
O4 C2 O3 . . 126.4(2)
O4 C2 C3 . . 121.2(2)
O3 C2 C3 . . 112.36(19)
C4 C3 C8 . . 118.88(19)
C4 C3 C2 . . 118.03(19)
C8 C3 C2 . . 123.08(19)
C5 C4 C3 . . 121.2(2)
C5 C4 H4 . . 119.4
C3 C4 H4 . . 119.4
C4 C5 C6 . . 120.5(2)
C4 C5 H5 . . 119.8
C6 C5 H5 . . 119.8
C5 C6 C7 . . 119.27(19)
C5 C6 C1 . . 117.40(19)
C7 C6 C1 . . 123.23(19)
C6 C7 C8 . . 120.01(19)
C6 C7 C9 . . 120.37(18)
C8 C7 C9 . . 119.38(18)
C3 C8 C7 . . 119.98(19)
C3 C8 C9 . 2 120.16(18)
C7 C8 C9 . 2 119.73(18)
O5 C9 C8 . 2 120.24(19)
O5 C9 C7 . . 120.15(19)
C8 C9 C7 2 . 119.39(18)
C11 C10 N1 . . 109.68(19)
C11 C10 H10 . . 125.2
N1 C10 H10 . . 125.2
C10 C11 N2 . . 105.96(19)
C10 C11 H11 . . 127.0
N2 C11 H11 . . 127.0
N1 C12 N2 . . 111.04(19)
N1 C12 H12 . . 124.5
N2 C12 H12 . . 124.5
N2 C13 C14 . . 112.12(16)
N2 C13 H13A . . 109.2
C14 C13 H13A . . 109.2
N2 C13 H13B . . 109.2
C14 C13 H13B . . 109.2
H13A C13 H13B . . 107.9
C15 C14 C19 . . 119.1(2)
C15 C14 C13 . . 118.1(2)
C19 C14 C13 . . 122.8(2)
C14 C15 C16 . . 120.7(3)
C14 C15 H15 . . 119.6
C16 C15 H15 . . 119.6
C17 C16 C15 . . 120.1(3)
C17 C16 H16 . . 119.9
C15 C16 H16 . . 119.9
C16 C17 C18 . . 119.7(2)
C16 C17 H17 . . 120.2
C18 C17 H17 . . 120.2
C17 C18 C19 . . 121.3(3)
C17 C18 H18 . . 119.3
C19 C18 H18 . . 119.3
C14 C19 C18 . . 119.0(2)
C14 C19 C20 . . 122.88(19)
C18 C19 C20 . . 118.1(2)
N4 C20 C19 . . 111.96(18)
N4 C20 H20A . . 109.2
C19 C20 H20A . . 109.2
N4 C20 H20B . . 109.2
C19 C20 H20B . . 109.2
H20A C20 H20B . . 107.9
C23 C21 N4 1_545 . 106.3(2)
C23 C21 H21 1_545 . 126.9
N4 C21 H21 . . 126.9
N3 C22 N4 . 1_565 111.6(2)
N3 C22 H22 . . 124.2
N4 C22 H22 1_565 . 124.2
C21 C23 N3 1_565 . 109.5(2)
C21 C23 H23 1_565 . 125.2
N3 C23 H23 . . 125.2
O3 Co1 O1 1_655 . 94.24(7)
O3 Co1 N3 1_655 . 115.00(8)
O1 Co1 N3 . . 117.63(8)
O3 Co1 N1 1_655 . 119.89(8)
O1 Co1 N1 . . 111.05(7)
N3 Co1 N1 . . 100.17(8)
C12 N1 C10 . . 105.58(17)
C12 N1 Co1 . . 131.62(14)
C10 N1 Co1 . . 121.56(14)
C12 N2 C11 . . 107.74(18)
C12 N2 C13 . . 125.85(18)
C11 N2 C13 . . 126.09(18)
C22 N3 C23 . . 105.27(18)
C22 N3 Co1 . . 129.70(16)
C23 N3 Co1 . . 125.00(16)
C22 N4 C21 1_545 . 107.31(18)
C22 N4 C20 1_545 . 125.81(19)
C21 N4 C20 . . 126.87(18)
C1 O1 Co1 . . 132.29(13)
C2 O3 Co1 . 1_455 120.57(14)
H25 O6 H24 . . 120(4)

loop_
_geom_bond_atom_site_label_1
_geom_bond_atom_site_label_2
_geom_bond_site_symmetry_2
_geom_bond_distance
C1 O2 . 1.230(3)
C1 O1 . 1.283(3)
C1 C6 . 1.519(3)
C2 O4 . 1.226(3)
C2 O3 . 1.283(3)
C2 C3 . 1.517(3)
C3 C4 . 1.392(3)
C3 C8 . 1.401(3)
C4 C5 . 1.382(3)
C4 H4 . 0.9300
C5 C6 . 1.391(3)
C5 H5 . 0.9300
C6 C7 . 1.401(3)
C7 C8 . 1.408(3)
C7 C9 . 1.489(3)
C8 C9 2 1.488(3)
C9 O5 . 1.223(3)
C9 C8 2 1.488(3)
C10 C11 . 1.349(3)
C10 N1 . 1.384(3)
C10 H10 . 0.9300
C11 N2 . 1.380(3)
C11 H11 . 0.9300
C12 N1 . 1.325(3)
C12 N2 . 1.337(3)
C12 H12 . 0.9300
C13 N2 . 1.479(3)
C13 C14 . 1.513(3)
C13 H13A . 0.9700
C13 H13B . 0.9700
C14 C15 . 1.392(4)
C14 C19 . 1.398(3)
C15 C16 . 1.392(4)
C15 H15 . 0.9300
C16 C17 . 1.374(5)
C16 H16 . 0.9300
C17 C18 . 1.374(4)
C17 H17 . 0.9300
C18 C19 . 1.400(3)
C18 H18 . 0.9300
C19 C20 . 1.509(3)
C20 N4 . 1.478(3)
C20 H20A . 0.9700
C20 H20B . 0.9700
C21 C23 1_545 1.352(3)
C21 N4 . 1.364(3)
C21 H21 . 0.9300
C22 N3 . 1.316(3)
C22 N4 1_565 1.336(3)
C22 H22 . 0.9300
C23 C21 1_565 1.352(3)
C23 N3 . 1.376(3)
C23 H23 . 0.9300
Co1 O3 1_655 1.9267(17)
Co1 O1 . 1.9610(17)
Co1 N3 . 2.0008(18)
Co1 N1 . 2.0110(18)
N4 C22 1_545 1.336(3)
O3 Co1 1_455 1.9267(17)
O6 H25 . 0.99(6)
O6 H24 . 0.83(5)

loop_
_geom_hbond_atom_site_label_D
_geom_hbond_atom_site_label_H
_geom_hbond_atom_site_label_A
_geom_hbond_site_symmetry_A
_geom_hbond_distance_DH
_geom_hbond_distance_HA
_geom_hbond_distance_DA
_geom_hbond_angle_DHA
_geom_hbond_publ_flag
O6 H24 O4 1_655 0.83(5) 2.10(5) 2.911(4) 166(5) yes
O6 H25 O2 2_655 0.99(6) 1.92(6) 2.883(4) 164(5) yes
C11 H11 O6 1_455 0.9300 2.3700 3.192(4) 148.00 yes
C12 H12 O5 2_655 0.9300 2.3900 3.268(4) 157.00 yes
C13 H13A O1 2_655 0.9700 2.5800 3.389(4) 141.00 yes
C13 H13B O3 2_555 0.9700 2.5400 3.278(3) 133.00 yes
C20 H20A O2 2_655 0.9700 2.5800 3.301(3) 131.00 yes
C21 H21 O6 2_756 0.9300 2.5200 3.302(4) 143.00 yes

loop_
_geom_torsion_atom_site_label_1
_geom_torsion_atom_site_label_2
_geom_torsion_atom_site_label_3
_geom_torsion_atom_site_label_4
_geom_torsion_site_symmetry_1
_geom_torsion_site_symmetry_4
_geom_torsion
O4 C2 C3 C4 . . -107.8(3)
O3 C2 C3 C4 . . 69.5(3)
O4 C2 C3 C8 . . 73.1(3)
O3 C2 C3 C8 . . -109.6(2)
C8 C3 C4 C5 . . 0.3(4)
C2 C3 C4 C5 . . -178.9(2)
C3 C4 C5 C6 . . -2.3(4)
C4 C5 C6 C7 . . 1.1(3)
C4 C5 C6 C1 . . 177.5(2)
O2 C1 C6 C5 . . -110.7(2)
O1 C1 C6 C5 . . 64.2(3)
O2 C1 C6 C7 . . 65.6(3)
O1 C1 C6 C7 . . -119.5(2)
C5 C6 C7 C8 . . 2.2(3)
C1 C6 C7 C8 . . -174.02(19)
C5 C6 C7 C9 . . -172.1(2)
C1 C6 C7 C9 . . 11.7(3)
C4 C3 C8 C7 . . 3.0(3)
C2 C3 C8 C7 . . -177.9(2)
C4 C3 C8 C9 . 2 -172.8(2)
C2 C3 C8 C9 . 2 6.2(3)
C6 C7 C8 C3 . . -4.3(3)
C9 C7 C8 C3 . . 170.09(19)
C6 C7 C8 C9 . 2 171.61(19)
C9 C7 C8 C9 . 2 -14.0(3)
C6 C7 C9 O5 . . 13.8(3)
C8 C7 C9 O5 . . -160.54(19)
C6 C7 C9 C8 . 2 -171.68(18)
C8 C7 C9 C8 . 2 14.0(3)
N1 C10 C11 N2 . . 1.1(2)
N2 C13 C14 C15 . . 88.0(3)
N2 C13 C14 C19 . . -91.5(3)
C19 C14 C15 C16 . . 0.5(4)
C13 C14 C15 C16 . . -179.1(2)
C14 C15 C16 C17 . . -0.9(4)
C15 C16 C17 C18 . . 0.2(5)
C16 C17 C18 C19 . . 1.0(4)
C15 C14 C19 C18 . . 0.6(3)
C13 C14 C19 C18 . . -179.8(2)
C15 C14 C19 C20 . . 179.4(2)
C13 C14 C19 C20 . . -1.1(3)
C17 C18 C19 C14 . . -1.4(4)
C17 C18 C19 C20 . . 179.8(2)
C14 C19 C20 N4 . . -100.3(2)
C18 C19 C20 N4 . . 78.5(2)
N2 C12 N1 C10 . . 0.0(2)
N2 C12 N1 Co1 . . -167.10(15)
C11 C10 N1 C12 . . -0.7(2)
C11 C10 N1 Co1 . . 168.03(15)
O3 Co1 N1 C12 1_655 . -21.8(2)
O1 Co1 N1 C12 . . 86.4(2)
N3 Co1 N1 C12 . . -148.5(2)
O3 Co1 N1 C10 1_655 . 172.85(15)
O1 Co1 N1 C10 . . -78.94(17)
N3 Co1 N1 C10 . . 46.09(18)
N1 C12 N2 C11 . . 0.7(2)
N1 C12 N2 C13 . . 174.39(19)
C10 C11 N2 C12 . . -1.0(2)
C10 C11 N2 C13 . . -174.75(19)
C14 C13 N2 C12 . . 141.3(2)
C14 C13 N2 C11 . . -46.2(3)
N4 C22 N3 C23 1_565 . -0.5(3)
N4 C22 N3 Co1 1_565 . -178.48(14)
C21 C23 N3 C22 1_565 . 0.2(3)
C21 C23 N3 Co1 1_565 . 178.31(18)
O3 Co1 N3 C22 1_655 . 109.9(2)
O1 Co1 N3 C22 . . 0.3(2)
N1 Co1 N3 C22 . . -120.1(2)
O3 Co1 N3 C23 1_655 . -67.7(2)
O1 Co1 N3 C23 . . -177.34(19)
N1 Co1 N3 C23 . . 62.3(2)
C23 C21 N4 C22 1_545 1_545 -0.4(3)
C23 C21 N4 C20 1_545 . -179.3(2)
C19 C20 N4 C22 . 1_545 69.5(3)
C19 C20 N4 C21 . . -111.9(3)
O2 C1 O1 Co1 . . -143.51(19)
C6 C1 O1 Co1 . . 41.9(3)
O3 Co1 O1 C1 1_655 . 144.39(19)
N3 Co1 O1 C1 . . -94.5(2)
N1 Co1 O1 C1 . . 20.1(2)
O4 C2 O3 Co1 . 1_455 -16.1(3)
C3 C2 O3 Co1 . 1_455 166.74(14)
